data_1513146
loop_
_publ_author_name
'Singh, Neetu'
'Singh, Rahul'
'Raghuvanshi, Dushyant S.'
'Singh, Krishna Nand'

_publ_section_title
;
 Convenient MW-Assisted Synthesis of Unsymmetrical Sulfides Using Sulfonyl
 Hydrazides as Aryl Thiol Surrogate
;
_journal_issue 22
_journal_name_full 'Organic Letters'
_journal_page_first 5874
_journal_paper_doi 10.1021/ol402948k
_journal_volume 15
_journal_year 2013
_chemical_formula_moiety 'C13 H11 N O2 S'
_chemical_formula_sum 'C13 H11 N O2 S'
_chemical_formula_weight 245.29
_chemical_name_systematic
; 
 ? 
;
_space_group_IT_number 14
_symmetry_cell_setting monoclinic
_symmetry_space_group_name_Hall '-P 2ybc'
_symmetry_space_group_name_H-M 'P 1 21/c 1'
_atom_sites_solution_hydrogens geom
_atom_sites_solution_primary direct
_atom_sites_solution_secondary difmap
_audit_creation_method SHELXL-97
_cell_angle_alpha 90.00
_cell_angle_beta 112.890(8)
_cell_angle_gamma 90.00
_cell_formula_units_Z 4
_cell_length_a 11.173(14)
_cell_length_b 8.197(13)
_cell_length_c 14.575(16)
_cell_measurement_reflns_used 2090
_cell_measurement_temperature 301(2)
_cell_measurement_theta_max 27.5
_cell_measurement_theta_min 3.0
_cell_volume 1230(3)
_computing_cell_refinement
;
CrystalClear-SM Expert 2.0 r14k (Rigaku, 2012)
;
_computing_data_collection
;
CrystalClear-SM Expert 2.0 r14k (Rigaku, 2012)
;
_computing_data_reduction
;
CrystalClear-SM Expert 2.0 r14k (Rigaku, 2012)
;
_computing_structure_refinement 'SHELXL-97 (Sheldrick, 1997)'
_computing_structure_solution 'SHELXS-97 (Sheldrick, 1990)'
_diffrn_ambient_temperature 301(2)
_diffrn_measured_fraction_theta_full 0.978
_diffrn_measured_fraction_theta_max 0.975
_diffrn_measurement_device_type
;
Rigaku Saturn724+ (4x4 bin mode)
;
_diffrn_measurement_method 'profile data from \w-scans'
_diffrn_radiation_monochromator graphite
_diffrn_radiation_source 'fine-focus sealed tube'
_diffrn_radiation_type MoK\a
_diffrn_radiation_wavelength 0.71073
_diffrn_reflns_av_R_equivalents 0.1704
_diffrn_reflns_av_sigmaI/netI 0.0885
_diffrn_reflns_limit_h_max 14
_diffrn_reflns_limit_h_min -13
_diffrn_reflns_limit_k_max 6
_diffrn_reflns_limit_k_min -10
_diffrn_reflns_limit_l_max 18
_diffrn_reflns_limit_l_min -17
_diffrn_reflns_number 8447
_diffrn_reflns_theta_full 25.00
_diffrn_reflns_theta_max 26.50
_diffrn_reflns_theta_min 3.03
_exptl_absorpt_coefficient_mu 0.251
_exptl_absorpt_correction_T_max 0.9514
_exptl_absorpt_correction_T_min 0.9061
_exptl_absorpt_correction_type empirical
_exptl_absorpt_process_details 'Acta Crystallogr A. (1995), 51, 33'
_exptl_crystal_colour Colorless
_exptl_crystal_density_diffrn 1.325
_exptl_crystal_density_method 'not measured'
_exptl_crystal_description Block
_exptl_crystal_F_000 512
_exptl_crystal_size_max 0.40
_exptl_crystal_size_mid 0.20
_exptl_crystal_size_min 0.20
_refine_diff_density_max 0.398
_refine_diff_density_min -0.378
_refine_diff_density_rms 0.105
_refine_ls_extinction_method none
_refine_ls_goodness_of_fit_ref 1.097
_refine_ls_hydrogen_treatment constr
_refine_ls_matrix_type full
_refine_ls_number_parameters 154
_refine_ls_number_reflns 2478
_refine_ls_number_restraints 0
_refine_ls_restrained_S_all 1.097
_refine_ls_R_factor_all 0.1009
_refine_ls_R_factor_gt 0.0848
_refine_ls_shift/su_max 0.000
_refine_ls_shift/su_mean 0.000
_refine_ls_structure_factor_coef Fsqd
_refine_ls_weighting_details 'calc w=1/[\s^2^(Fo^2^)+(0.1373P)^2^+0.1344P] where P=(Fo^2^+2Fc^2^)/3'
_refine_ls_weighting_scheme calc
_refine_ls_wR_factor_gt 0.2173
_refine_ls_wR_factor_ref 0.2402
_reflns_number_gt 1972
_reflns_number_total 2478
_reflns_threshold_expression >2sigma(I)
_cod_data_source_file ol402948k_si_001.cif
_cod_data_source_block datam
_cod_depositor_comments
;
The following automatic conversions were performed:

'_symmetry_cell_setting' value 'Monoclinic' changed to 'monoclinic'
according to /home/saulius/struct/CIF-dictionaries/cif_core.dic
dictionary named 'cif_core.dic' version 2.4.2 from
2011-04-26.

'_exptl_absorpt_correction_type' value 'Empirical'
changed to 'empirical' according to
/home/saulius/struct/CIF-dictionaries/cif_core.dic dictionary named
'cif_core.dic' version 2.4.2 from 2011-04-26.

Automatic conversion script
Id: cif_fix_values 1891 2012-01-12 08:04:46Z andrius 
;
_cod_original_sg_symbol_H-M 'P 21/c'
_cod_database_code 1513146

loop_
_symmetry_equiv_pos_as_xyz
'x, y, z'
'-x, y+1/2, -z+1/2'
'-x, -y, -z'
'x, -y-1/2, z-1/2'

loop_
_atom_site_label
_atom_site_type_symbol
_atom_site_fract_x
_atom_site_fract_y
_atom_site_fract_z
_atom_site_U_iso_or_equiv
_atom_site_adp_type
_atom_site_occupancy
_atom_site_symmetry_multiplicity
_atom_site_calc_flag
_atom_site_refinement_flags
C1 C 0.9709(3) 0.1522(4) 0.3470(2) 0.0564(8) Uani 1 1 d .
C2 C 1.0071(3) 0.0779(4) 0.2771(3) 0.0660(9) Uani 1 1 d .
H2 H 1.0872 0.0261 0.2959 0.079 Uiso 1 1 calc R
C3 C 0.9220(3) 0.0818(4) 0.1780(2) 0.0640(8) Uani 1 1 d .
H3 H 0.9456 0.0329 0.1299 0.077 Uiso 1 1 calc R
C4 C 0.8001(3) 0.1588(3) 0.1493(2) 0.0465(6) Uani 1 1 d .
C5 C 0.7664(3) 0.2330(4) 0.2225(2) 0.0589(8) Uani 1 1 d .
H5 H 0.6861 0.2840 0.2048 0.071 Uiso 1 1 calc R
C6 C 0.8530(3) 0.2305(5) 0.3221(2) 0.0651(9) Uani 1 1 d .
H6 H 0.8316 0.2808 0.3708 0.078 Uiso 1 1 calc R
C7 C 0.5712(3) 0.3002(4) 0.0085(2) 0.0626(8) Uani 1 1 d .
H7B H 0.5182 0.2620 0.0434 0.075 Uiso 1 1 calc R
H7A H 0.6091 0.4043 0.0367 0.075 Uiso 1 1 calc R
C8 C 0.4881(3) 0.3193(3) -0.1023(2) 0.0509(7) Uani 1 1 d .
C9 C 0.5322(3) 0.4125(4) -0.1623(2) 0.0595(8) Uani 1 1 d .
H9 H 0.6121 0.4650 -0.1346 0.071 Uiso 1 1 calc R
C10 C 0.4575(3) 0.4279(4) -0.2638(2) 0.0676(9) Uani 1 1 d .
H10 H 0.4879 0.4906 -0.3034 0.081 Uiso 1 1 calc R
C11 C 0.3381(3) 0.3504(4) -0.3063(2) 0.0669(9) Uani 1 1 d .
H11 H 0.2884 0.3612 -0.3741 0.080 Uiso 1 1 calc R
C12 C 0.2931(3) 0.2566(4) -0.2471(3) 0.0680(9) Uani 1 1 d .
H12 H 0.2133 0.2039 -0.2751 0.082 Uiso 1 1 calc R
C13 C 0.3687(3) 0.2416(4) -0.1446(2) 0.0585(7) Uani 1 1 d .
H13 H 0.3384 0.1791 -0.1049 0.070 Uiso 1 1 calc R
N1 N 1.0646(3) 0.1547(4) 0.4532(2) 0.0775(9) Uani 1 1 d .
O1A O 1.1661(3) 0.0808(5) 0.4748(2) 0.1226(13) Uani 1 1 d .
O1B O 1.0363(3) 0.2324(6) 0.5125(2) 0.1327(15) Uani 1 1 d .
S1 S 0.69870(8) 0.15280(9) 0.02129(5) 0.0586(4) Uani 1 1 d .

loop_
_atom_site_aniso_label
_atom_site_aniso_U_11
_atom_site_aniso_U_22
_atom_site_aniso_U_33
_atom_site_aniso_U_23
_atom_site_aniso_U_13
_atom_site_aniso_U_12
C1 0.0526(16) 0.0638(17) 0.0460(16) 0.0047(12) 0.0117(13) -0.0100(13)
C2 0.0604(17) 0.0664(19) 0.0621(19) 0.0089(15) 0.0138(15) 0.0156(15)
C3 0.0668(19) 0.0655(19) 0.0580(18) 0.0006(15) 0.0223(15) 0.0169(15)
C4 0.0517(14) 0.0458(13) 0.0403(14) 0.0046(10) 0.0162(11) -0.0002(11)
C5 0.0512(15) 0.077(2) 0.0488(16) -0.0019(14) 0.0204(13) 0.0030(14)
C6 0.0590(17) 0.092(2) 0.0438(16) -0.0095(15) 0.0200(13) -0.0047(16)
C7 0.0626(18) 0.0725(19) 0.0474(17) 0.0001(14) 0.0155(14) 0.0163(15)
C8 0.0519(15) 0.0474(13) 0.0495(15) -0.0005(11) 0.0155(13) 0.0084(11)
C9 0.0515(15) 0.0593(17) 0.0576(18) 0.0014(13) 0.0103(13) -0.0069(13)
C10 0.0680(19) 0.0709(19) 0.0594(19) 0.0137(16) 0.0198(16) -0.0025(16)
C11 0.0602(18) 0.068(2) 0.0533(18) 0.0046(14) 0.0011(15) 0.0033(14)
C12 0.0510(16) 0.0668(19) 0.070(2) -0.0015(15) 0.0065(15) -0.0072(14)
C13 0.0547(16) 0.0565(15) 0.0644(18) 0.0042(14) 0.0232(14) -0.0025(13)
N1 0.0650(18) 0.097(2) 0.0538(17) 0.0106(15) 0.0053(14) -0.0106(15)
O1A 0.088(2) 0.154(3) 0.078(2) 0.012(2) -0.0186(17) 0.034(2)
O1B 0.090(2) 0.235(5) 0.0524(17) -0.037(2) 0.0051(15) 0.004(3)
S1 0.0705(6) 0.0585(5) 0.0402(5) 0.0003(3) 0.0142(4) 0.0169(3)

loop_
_atom_type_symbol
_atom_type_description
_atom_type_scat_dispersion_real
_atom_type_scat_dispersion_imag
_atom_type_scat_source
C C 0.0033 0.0016 'International Tables Vol C Tables 4.2.6.8 and 6.1.1.4'
H H 0.0000 0.0000 'International Tables Vol C Tables 4.2.6.8 and 6.1.1.4'
N N 0.0061 0.0033 'International Tables Vol C Tables 4.2.6.8 and 6.1.1.4'
O O 0.0106 0.0060 'International Tables Vol C Tables 4.2.6.8 and 6.1.1.4'
S S 0.1246 0.1234 'International Tables Vol C Tables 4.2.6.8 and 6.1.1.4'

loop_
_geom_angle_atom_site_label_1
_geom_angle_atom_site_label_2
_geom_angle_atom_site_label_3
_geom_angle
C2 C1 C6 122.4(3)
C2 C1 N1 118.9(3)
C6 C1 N1 118.6(3)
C1 C2 C3 118.8(3)
C1 C2 H2 120.6
C3 C2 H2 120.6
C2 C3 C4 120.8(3)
C2 C3 H3 119.6
C4 C3 H3 119.6
C5 C4 C3 119.0(3)
C5 C4 S1 124.3(2)
C3 C4 S1 116.7(2)
C6 C5 C4 120.1(3)
C6 C5 H5 119.9
C4 C5 H5 119.9
C1 C6 C5 119.0(3)
C1 C6 H6 120.5
C5 C6 H6 120.5
C8 C7 S1 107.8(2)
C8 C7 H7B 110.1
S1 C7 H7B 110.1
C8 C7 H7A 110.1
S1 C7 H7A 110.1
H7B C7 H7A 108.5
C9 C8 C13 119.2(3)
C9 C8 C7 120.3(3)
C13 C8 C7 120.5(3)
C8 C9 C10 120.4(3)
C8 C9 H9 119.8
C10 C9 H9 119.8
C11 C10 C9 120.5(3)
C11 C10 H10 119.8
C9 C10 H10 119.8
C12 C11 C10 119.6(3)
C12 C11 H11 120.2
C10 C11 H11 120.2
C11 C12 C13 119.7(3)
C11 C12 H12 120.2
C13 C12 H12 120.2
C8 C13 C12 120.6(3)
C8 C13 H13 119.7
C12 C13 H13 119.7
O1B N1 O1A 123.6(3)
O1B N1 C1 118.3(3)
O1A N1 C1 118.0(4)
C4 S1 C7 104.15(14)

loop_
_geom_bond_atom_site_label_1
_geom_bond_atom_site_label_2
_geom_bond_distance
C1 C2 1.376(5)
C1 C6 1.381(5)
C1 N1 1.494(4)
C2 C3 1.386(4)
C2 H2 0.9300
C3 C4 1.409(4)
C3 H3 0.9300
C4 C5 1.402(4)
C4 S1 1.768(3)
C5 C6 1.396(4)
C5 H5 0.9300
C6 H6 0.9300
C7 C8 1.525(4)
C7 S1 1.822(4)
C7 H7B 0.9700
C7 H7A 0.9700
C8 C9 1.388(4)
C8 C13 1.388(4)
C9 C10 1.393(4)
C9 H9 0.9300
C10 C11 1.387(5)
C10 H10 0.9300
C11 C12 1.387(5)
C11 H11 0.9300
C12 C13 1.407(4)
C12 H12 0.9300
C13 H13 0.9300
N1 O1B 1.211(5)
N1 O1A 1.214(5)

loop_
_geom_torsion_atom_site_label_1
_geom_torsion_atom_site_label_2
_geom_torsion_atom_site_label_3
_geom_torsion_atom_site_label_4
_geom_torsion
C6 C1 C2 C3 0.0(5)
N1 C1 C2 C3 -177.4(3)
C1 C2 C3 C4 -0.6(5)
C2 C3 C4 C5 0.5(5)
C2 C3 C4 S1 -178.9(3)
C3 C4 C5 C6 0.2(5)
S1 C4 C5 C6 179.6(2)
C2 C1 C6 C5 0.8(5)
N1 C1 C6 C5 178.1(3)
C4 C5 C6 C1 -0.9(5)
S1 C7 C8 C9 -77.3(3)
S1 C7 C8 C13 101.5(3)
C13 C8 C9 C10 0.0(5)
C7 C8 C9 C10 178.9(3)
C8 C9 C10 C11 0.0(5)
C9 C10 C11 C12 -0.2(5)
C10 C11 C12 C13 0.3(5)
C9 C8 C13 C12 0.1(4)
C7 C8 C13 C12 -178.8(3)
C11 C12 C13 C8 -0.2(5)
C2 C1 N1 O1B 173.7(4)
C6 C1 N1 O1B -3.7(5)
C2 C1 N1 O1A -5.1(5)
C6 C1 N1 O1A 177.5(4)
C5 C4 S1 C7 13.3(3)
C3 C4 S1 C7 -167.3(2)
C8 C7 S1 C4 172.9(2)
